data_4076197
loop_
_publ_author_name
'Foreman, Mark R. St.-J.'
'Hill, Anthony F.'
'Smith, Matthew K.'
'Tshabang, Never'

_publ_section_title
;
 Novel Heterobimetallic Coordination of the H2B(mt)2Ligand:&#x00A0; The
 Complex [Mo(SnMe2Cl)(CO)3{\m-S:\k3-H,S,S&#x2018;-H2B(mt)2}] (mt =
 methimazolyl)
;
_journal_issue 22
_journal_name_full Organometallics
_journal_page_first 5224
_journal_paper_doi 10.1021/om050778z
_journal_volume 24
_journal_year 2005
_chemical_formula_sum 'C5.5 H9 B0.5 Cl N2 S Sn0.5'
_chemical_formula_weight 235.41
_chemical_name_systematic
; 
 ? 
;
_space_group_IT_number 12
_symmetry_space_group_name_Hall '-C 2y'
_symmetry_space_group_name_H-M 'C 1 2/m 1'
_atom_sites_solution_hydrogens geom
_atom_sites_solution_primary direct
_atom_sites_solution_secondary difmap
_audit_creation_method SHELXL-97
_cell_angle_alpha 90.00
_cell_angle_beta 93.91(3)
_cell_angle_gamma 90.00
_cell_formula_units_Z 8
_cell_length_a 13.690(3)
_cell_length_b 13.430(3)
_cell_length_c 9.6120(19)
_cell_measurement_temperature 173(2)
_cell_volume 1763.1(7)
_computing_structure_refinement 'SHELXL-97 (Sheldrick, 1997)'
_computing_structure_solution 'SHELXS-97 (Sheldrick, 1990)'
_diffrn_ambient_temperature 173(2)
_diffrn_measured_fraction_theta_full 0.999
_diffrn_measured_fraction_theta_max 0.999
_diffrn_radiation_monochromator graphite
_diffrn_radiation_source 'fine-focus sealed tube'
_diffrn_radiation_type MoK\a
_diffrn_radiation_wavelength 0.71073
_diffrn_reflns_av_R_equivalents 0.0595
_diffrn_reflns_av_sigmaI/netI 0.0354
_diffrn_reflns_limit_h_max 17
_diffrn_reflns_limit_h_min -17
_diffrn_reflns_limit_k_max 17
_diffrn_reflns_limit_k_min -17
_diffrn_reflns_limit_l_max 12
_diffrn_reflns_limit_l_min -12
_diffrn_reflns_number 18133
_diffrn_reflns_theta_full 27.52
_diffrn_reflns_theta_max 27.52
_diffrn_reflns_theta_min 2.93
_exptl_absorpt_coefficient_mu 1.986
_exptl_crystal_density_diffrn 1.774
_exptl_crystal_density_method 'not measured'
_exptl_crystal_F_000 932
_refine_diff_density_max 1.023
_refine_diff_density_min -0.856
_refine_diff_density_rms 0.158
_refine_ls_extinction_coef 0.0096(7)
_refine_ls_extinction_expression Fc^*^=kFc[1+0.001xFc^2^\l^3^/sin(2\q)]^-1/4^
_refine_ls_extinction_method SHELXL
_refine_ls_goodness_of_fit_ref 1.049
_refine_ls_hydrogen_treatment mixed
_refine_ls_matrix_type full
_refine_ls_number_parameters 112
_refine_ls_number_reflns 2121
_refine_ls_number_restraints 0
_refine_ls_restrained_S_all 1.049
_refine_ls_R_factor_all 0.0478
_refine_ls_R_factor_gt 0.0385
_refine_ls_shift/su_max 0.000
_refine_ls_shift/su_mean 0.000
_refine_ls_structure_factor_coef Fsqd
_refine_ls_weighting_details 'calc w=1/[\s^2^(Fo^2^)+(0.0609P)^2^+3.9136P] where P=(Fo^2^+2Fc^2^)/3'
_refine_ls_weighting_scheme calc
_refine_ls_wR_factor_gt 0.0968
_refine_ls_wR_factor_ref 0.1028
_reflns_number_gt 1849
_reflns_number_total 2121
_reflns_threshold_expression >2sigma(I)
_cod_data_source_file om050778zsi20050907_100853.cif
_cod_data_source_block c:\docume~1\admini~1\desktop\newxta~1\mks28\mks28
_cod_original_cell_volume 1763.1(6)
_cod_original_formula_sum 'C5.50 H9 B0.50 Cl N2 S Sn0.50'
_cod_database_code 4076197

loop_
_symmetry_equiv_pos_as_xyz
'x, y, z'
'-x, y, -z'
'x+1/2, y+1/2, z'
'-x+1/2, y+1/2, -z'
'-x, -y, -z'
'x, -y, z'
'-x+1/2, -y+1/2, -z'
'x+1/2, -y+1/2, z'

loop_
_atom_site_label
_atom_site_type_symbol
_atom_site_fract_x
_atom_site_fract_y
_atom_site_fract_z
_atom_site_U_iso_or_equiv
_atom_site_adp_type
_atom_site_occupancy
_atom_site_symmetry_multiplicity
_atom_site_calc_flag
_atom_site_refinement_flags
Sn1 Sn 0.57589(2) 0.5000 0.22255(3) 0.03325(17) Uani 1 2 d S
Cl2 Cl 0.41846(14) 0.0000 -0.1065(2) 0.0792(6) Uani 1 2 d S
Cl1 Cl 0.5000 0.35787(10) 0.0000 0.0488(4) Uani 1 2 d S
C2 C 0.4280(3) 0.5000 0.2731(5) 0.0320(10) Uani 1 2 d S
H2A H 0.4251 0.5000 0.3747 0.048 Uiso 1 2 calc SR
H2B H 0.3951 0.4404 0.2341 0.048 Uiso 0.50 1 calc PR
H2C H 0.3951 0.5596 0.2341 0.048 Uiso 0.50 1 calc PR
B1 B 0.8227(4) 0.5000 0.5001(6) 0.0320(11) Uani 1 2 d S
C1 C 0.6995(4) 0.5000 0.1002(5) 0.0357(11) Uani 1 2 d S
H1A H 0.7596 0.5000 0.1617 0.054 Uiso 1 2 calc SR
H1B H 0.6980 0.5596 0.0412 0.054 Uiso 0.50 1 calc PR
H1C H 0.6980 0.4404 0.0412 0.054 Uiso 0.50 1 calc PR
C3 C 0.5000 -0.0662(15) 0.0000 0.241(12) Uani 1 2 d S
S11 S 0.62600(6) 0.64221(6) 0.39043(9) 0.0333(2) Uani 1 1 d .
N11 N 0.8234(2) 0.5948(2) 0.4033(3) 0.0313(6) Uani 1 1 d .
C11 C 0.7486(2) 0.6529(2) 0.3572(3) 0.0307(7) Uani 1 1 d .
N12 N 0.7827(2) 0.7238(2) 0.2733(3) 0.0379(7) Uani 1 1 d .
C12 C 0.9065(3) 0.6313(3) 0.3472(4) 0.0398(8) Uani 1 1 d .
H12 H 0.9706 0.6046 0.3628 0.048 Uiso 1 1 calc R
C13 C 0.8821(3) 0.7108(3) 0.2671(4) 0.0455(9) Uani 1 1 d .
H13 H 0.9249 0.7502 0.2163 0.055 Uiso 1 1 calc R
C14 C 0.7244(3) 0.8022(3) 0.2036(5) 0.0507(10) Uani 1 1 d .
H14A H 0.6662 0.7729 0.1545 0.076 Uiso 1 1 calc R
H14B H 0.7636 0.8362 0.1364 0.076 Uiso 1 1 calc R
H14C H 0.7042 0.8501 0.2729 0.076 Uiso 1 1 calc R
H1BA H 0.754(5) 0.5000 0.555(7) 0.054(19) Uiso 1 2 d S
H1BB H 0.888(4) 0.5000 0.568(6) 0.040(15) Uiso 1 2 d S

loop_
_atom_site_aniso_label
_atom_site_aniso_U_11
_atom_site_aniso_U_22
_atom_site_aniso_U_33
_atom_site_aniso_U_23
_atom_site_aniso_U_13
_atom_site_aniso_U_12
Sn1 0.0244(2) 0.0447(2) 0.0311(2) 0.000 0.00548(13) 0.000
Cl2 0.0550(10) 0.0939(15) 0.0863(14) 0.000 -0.0123(9) 0.000
Cl1 0.0512(8) 0.0346(7) 0.0636(9) 0.000 0.0248(7) 0.000
C2 0.025(2) 0.040(3) 0.032(2) 0.000 0.0037(19) 0.000
B1 0.035(3) 0.033(3) 0.027(3) 0.000 0.001(2) 0.000
C1 0.029(2) 0.047(3) 0.032(2) 0.000 0.0061(19) 0.000
C3 0.31(3) 0.162(17) 0.23(2) 0.000 -0.13(2) 0.000
S11 0.0315(4) 0.0342(4) 0.0345(5) -0.0043(3) 0.0046(3) 0.0029(3)
N11 0.0286(13) 0.0339(14) 0.0311(14) -0.0008(11) 0.0002(11) -0.0017(11)
C11 0.0348(17) 0.0287(15) 0.0283(16) -0.0037(12) 0.0007(13) -0.0035(13)
N12 0.0435(17) 0.0318(15) 0.0382(16) 0.0049(12) 0.0012(13) -0.0055(13)
C12 0.0308(17) 0.046(2) 0.043(2) -0.0004(16) 0.0036(15) -0.0053(15)
C13 0.041(2) 0.044(2) 0.052(2) 0.0044(17) 0.0072(17) -0.0148(17)
C14 0.059(3) 0.0331(19) 0.059(3) 0.0128(18) -0.002(2) -0.0031(18)

loop_
_atom_type_symbol
_atom_type_description
_atom_type_scat_dispersion_real
_atom_type_scat_dispersion_imag
_atom_type_scat_source
C C 0.0033 0.0016 'International Tables Vol C Tables 4.2.6.8 and 6.1.1.4'
H H 0.0000 0.0000 'International Tables Vol C Tables 4.2.6.8 and 6.1.1.4'
B B 0.0013 0.0007 'International Tables Vol C Tables 4.2.6.8 and 6.1.1.4'
N N 0.0061 0.0033 'International Tables Vol C Tables 4.2.6.8 and 6.1.1.4'
S S 0.1246 0.1234 'International Tables Vol C Tables 4.2.6.8 and 6.1.1.4'
Cl Cl 0.1484 0.1585 'International Tables Vol C Tables 4.2.6.8 and 6.1.1.4'
Sn Sn -0.6537 1.4246 'International Tables Vol C Tables 4.2.6.8 and 6.1.1.4'

loop_
_geom_angle_atom_site_label_1
_geom_angle_atom_site_label_2
_geom_angle_atom_site_label_3
_geom_angle
_geom_angle_site_symmetry_1
_geom_angle_site_symmetry_3
C2 Sn1 C1 159.75(19) . .
C2 Sn1 S11 94.28(9) . .
C1 Sn1 S11 99.17(9) . .
C2 Sn1 S11 94.28(9) . 6_565
C1 Sn1 S11 99.17(9) . 6_565
S11 Sn1 S11 96.33(5) . 6_565
C2 Sn1 Cl1 82.73(10) . .
C1 Sn1 Cl1 81.69(11) . .
S11 Sn1 Cl1 171.09(3) . .
S11 Sn1 Cl1 92.27(3) 6_565 .
C3 Cl2 C3 62.6(12) 5_655 .
N11 B1 N11 107.6(4) 6_565 .
Cl2 C3 Cl2 117.4(12) 5_655 .
C11 S11 Sn1 99.58(11) . .
C11 N11 C12 107.2(3) . .
C11 N11 B1 129.1(3) . .
C12 N11 B1 123.7(3) . .
N11 C11 N12 108.7(3) . .
N11 C11 S11 128.2(3) . .
N12 C11 S11 123.0(3) . .
C11 N12 C13 108.6(3) . .
C11 N12 C14 125.7(3) . .
C13 N12 C14 125.7(3) . .
C13 C12 N11 109.0(3) . .
C12 C13 N12 106.5(3) . .

loop_
_geom_bond_atom_site_label_1
_geom_bond_atom_site_label_2
_geom_bond_distance
_geom_bond_site_symmetry_2
Sn1 C2 2.115(4) .
Sn1 C1 2.126(5) .
Sn1 S11 2.5635(10) .
Sn1 S11 2.5635(10) 6_565
Sn1 Cl1 2.9993(10) .
Cl2 C3 1.711(11) 5_655
Cl2 C3 1.711(11) .
B1 N11 1.578(4) 6_565
B1 N11 1.578(4) .
C3 Cl2 1.711(11) 5_655
S11 C11 1.736(3) .
N11 C11 1.338(4) .
N11 C12 1.382(4) .
C11 N12 1.352(4) .
N12 C13 1.377(5) .
N12 C14 1.456(5) .
C12 C13 1.345(6) .
